data_4130774
loop_
_publ_author_name
'Cernijenko, Artiom'
'Risgaard, Rune'
'Baran, Phil S.'

_publ_section_title
;
 11-Step Total Synthesis of (-)-Maoecrystal V.
;
_journal_issue 30
_journal_name_full 'Journal of the American Chemical Society'
_journal_page_first 9425
_journal_page_last 9428
_journal_paper_doi 10.1021/jacs.6b06623
_journal_volume 138
_journal_year 2016
_chemical_absolute_configuration ad
_chemical_formula_moiety 'C19 H22 O5'
_chemical_formula_sum 'C19 H22 O5'
_chemical_formula_weight 330.36
_space_group_crystal_system trigonal
_space_group_IT_number 144
_space_group_name_Hall 'P 31'
_space_group_name_H-M_alt 'P 31'
_atom_sites_solution_hydrogens geom
_audit_creation_date 2016-06-17
_audit_creation_method
;
Olex2 1.2-beta
(compiled 2016.02.19 svn.r3266 for OlexSys, GUI svn.r5155)
;
_cell_angle_alpha 90
_cell_angle_beta 90
_cell_angle_gamma 120
_cell_formula_units_Z 3
_cell_length_a 15.2396(7)
_cell_length_b 15.2396(7)
_cell_length_c 6.5378(4)
_cell_measurement_reflns_used 4266
_cell_measurement_temperature 100(2)
_cell_measurement_theta_max 70.06
_cell_measurement_theta_min 3.35
_cell_volume 1314.95(12)
_computing_cell_refinement 'SAINT v8.37A (Bruker, 2016)'
_computing_data_collection 'APEX3 v2016.1-0 (Bruker, 2016)'
_computing_data_reduction 'SAINT v8.37A (Bruker, 2016)'
_computing_molecular_graphics 'Olex2 (Dolomanov et al., 2009)'
_computing_publication_material 'Olex2 (Dolomanov et al., 2009)'
_computing_structure_refinement 'XL (Sheldrick, 2008)'
_computing_structure_solution 'ShelXT (Sheldrick, 2015)'
_diffrn_ambient_temperature 100.0
_diffrn_detector 'Bruker Platinum135 CCD'
_diffrn_detector_area_resol_mean 7.9
_diffrn_detector_type 'CCD Area Detector'
_diffrn_measured_fraction_theta_full 1.000
_diffrn_measured_fraction_theta_max 0.999
_diffrn_measurement_device 'Fixed Chi Three-Circle Diffractometer'
_diffrn_measurement_device_type 'Bruker D8 Pt-135'
_diffrn_measurement_method '\w scans'
_diffrn_radiation_monochromator 'Multilayer Mirrors'
_diffrn_radiation_probe x-ray
_diffrn_radiation_type CuK\a
_diffrn_radiation_wavelength 1.54178
_diffrn_reflns_av_R_equivalents 0.0634
_diffrn_reflns_av_unetI/netI 0.0583
_diffrn_reflns_Laue_measured_fraction_full 1.000
_diffrn_reflns_Laue_measured_fraction_max 0.999
_diffrn_reflns_limit_h_max 18
_diffrn_reflns_limit_h_min -18
_diffrn_reflns_limit_k_max 18
_diffrn_reflns_limit_k_min -14
_diffrn_reflns_limit_l_max 7
_diffrn_reflns_limit_l_min -7
_diffrn_reflns_number 12068
_diffrn_reflns_point_group_measured_fraction_full 0.995
_diffrn_reflns_point_group_measured_fraction_max 0.988
_diffrn_reflns_theta_full 67.679
_diffrn_reflns_theta_max 70.055
_diffrn_reflns_theta_min 3.349
_diffrn_source 'Micro Focus Rotating Anode'
_diffrn_source_target Mo
_diffrn_source_type 'Bruker FR-591'
_diffrn_standards_number 0
_exptl_absorpt_coefficient_mu 0.740
_exptl_absorpt_correction_T_max 0.7533
_exptl_absorpt_correction_T_min 0.6037
_exptl_absorpt_correction_type multi-scan
_exptl_absorpt_process_details
;
SADABS-2014/5 (Bruker,2014/5) was used for absorption correction.
wR2(int) was 0.1211 before and 0.0695 after correction.
The Ratio of minimum to maximum transmission is 0.8014.
The \l/2 correction factor is Not present.
;
_exptl_crystal_colour colourless
_exptl_crystal_colour_primary colourless
_exptl_crystal_density_diffrn 1.252
_exptl_crystal_description needle
_exptl_crystal_F_000 528
_exptl_crystal_size_max 0.25
_exptl_crystal_size_mid 0.02
_exptl_crystal_size_min 0.02
_refine_diff_density_max 0.361
_refine_diff_density_min -0.182
_refine_diff_density_rms 0.036
_refine_ls_abs_structure_details
;
 Flack x determined using 1174 quotients [(I+)-(I-)]/[(I+)+(I-)]
 (Parsons, Flack and Wagner, Acta Cryst. B69 (2013) 249-259).
;
_refine_ls_abs_structure_Flack 0.08(17)
_refine_ls_extinction_method none
_refine_ls_goodness_of_fit_ref 1.034
_refine_ls_hydrogen_treatment constr
_refine_ls_matrix_type full
_refine_ls_number_parameters 220
_refine_ls_number_reflns 3290
_refine_ls_number_restraints 1
_refine_ls_restrained_S_all 1.034
_refine_ls_R_factor_all 0.0496
_refine_ls_R_factor_gt 0.0387
_refine_ls_shift/su_max 0.008
_refine_ls_shift/su_mean 0.001
_refine_ls_structure_factor_coef Fsqd
_refine_ls_weighting_details 'w=1/[\s^2^(Fo^2^)+(0.0364P)^2^] where P=(Fo^2^+2Fc^2^)/3'
_refine_ls_weighting_scheme calc
_refine_ls_wR_factor_gt 0.0816
_refine_ls_wR_factor_ref 0.0853
_reflns_Friedel_coverage 0.977
_reflns_Friedel_fraction_full 0.989
_reflns_Friedel_fraction_max 0.977
_reflns_number_gt 2805
_reflns_number_total 3290
_reflns_threshold_expression 'I > 2\s(I)'
_cod_data_source_file ja6b06623_si_010.cif
_cod_data_source_block baran584_sq
_cod_depositor_comments
;
The following automatic conversions were performed:

data item '_diffrn_radiation_probe' value 'X-ray' was changed to
'x-ray' in accordance with the
/home/saulius/struct/COD-crude-data/automatic-downloads/DataCite-retrospective/ACS/depositions/lib/dictionaries/cif_core.dic
dictionary named 'cif_core.dic' version 2.4.2 last updated on
2011-04-26.

Automatic conversion script
Id: cif_fix_values 6909 2019-04-08 15:41:33Z antanas 
;
_cod_original_cell_volume 1314.95(15)
_cod_database_code 4130774
_shelx_space_group_comment
;
The symmetry employed for this shelxl refinement is uniquely defined
by the following loop, which should always be used as a source of
symmetry information in preference to the above space-group names.
They are only intended as comments.
;
_olex2_refinement_description
;
1. Fixed Uiso
 At 1.2 times of:
  All C(H) groups, All C(H,H) groups
 At 1.5 times of:
  All C(H,H,H) groups
2.a Ternary CH refined with riding coordinates:
 C3(H3), C4(H4), C8(H8)
2.b Secondary CH2 refined with riding coordinates:
 C2(H2A,H2B), C14(H14A,H14B), C15(H15A,H15B), C17(H17A,H17B)
2.c Aromatic/amide H refined with riding coordinates:
 C10(H10), C11(H11)
2.d Idealised Me refined as rotating group:
 C16(H16A,H16B,H16C), C18(H18A,H18B,H18C), C19(H19A,H19B,H19C)
;
_shelx_shelxl_version_number 2014/7
_olex2_submission_special_instructions 'No special instructions were received'

loop_
_space_group_symop_operation_xyz
'x, y, z'
'-y, x-y, z+1/3'
'-x+y, -x, z+2/3'

loop_
_atom_site_label
_atom_site_type_symbol
_atom_site_fract_x
_atom_site_fract_y
_atom_site_fract_z
_atom_site_U_iso_or_equiv
_atom_site_adp_type
_atom_site_occupancy
_atom_site_site_symmetry_order
_atom_site_calc_flag
_atom_site_refinement_flags_posn
O1 O 0.59087(15) 0.87806(16) 0.5749(3) 0.0213(5) Uani 1 1 d .
O2 O 0.66084(17) 0.87973(17) 0.1732(3) 0.0232(5) Uani 1 1 d .
O3 O 0.49856(19) 0.77009(19) 0.1349(4) 0.0320(6) Uani 1 1 d .
O4 O 0.89094(17) 0.86298(18) 0.5421(4) 0.0276(6) Uani 1 1 d .
O5 O 0.71344(18) 0.75745(18) 0.8648(3) 0.0247(5) Uani 1 1 d .
C1 C 0.5682(2) 0.7835(2) 0.4762(5) 0.0201(7) Uani 1 1 d .
C2 C 0.4690(2) 0.6931(3) 0.5435(5) 0.0254(7) Uani 1 1 d .
H2A H 0.4159 0.6777 0.4397 0.030 Uiso 1 1 calc R
H2B H 0.4468 0.7081 0.6746 0.030 Uiso 1 1 calc R
C3 C 0.4850(3) 0.6013(3) 0.5697(5) 0.0259(8) Uani 1 1 d .
H3 H 0.4182 0.5377 0.5852 0.031 Uiso 1 1 calc R
C4 C 0.5490(3) 0.6210(3) 0.7642(5) 0.0240(7) Uani 1 1 d .
H4 H 0.5115 0.6303 0.8796 0.029 Uiso 1 1 calc R
C5 C 0.6470(2) 0.7202(2) 0.7357(4) 0.0197(7) Uani 1 1 d .
C6 C 0.6582(2) 0.7671(2) 0.5237(4) 0.0174(6) Uani 1 1 d .
C7 C 0.7427(2) 0.8778(2) 0.5065(4) 0.0172(7) Uani 1 1 d .
C8 C 0.6960(2) 0.9267(2) 0.6394(5) 0.0169(6) Uani 1 1 d .
H8 H 0.6950 0.9024 0.7819 0.020 Uiso 1 1 calc R
C9 C 0.7518(2) 1.0417(2) 0.6519(5) 0.0203(7) Uani 1 1 d .
C10 C 0.8601(3) 1.0715(3) 0.6992(5) 0.0228(7) Uani 1 1 d .
H10 H 0.9028 1.1382 0.7497 0.027 Uiso 1 1 calc R
C11 C 0.9017(2) 1.0123(3) 0.6765(5) 0.0234(7) Uani 1 1 d .
H11 H 0.9686 1.0368 0.7257 0.028 Uiso 1 1 calc R
C12 C 0.8494(2) 0.9115(2) 0.5797(5) 0.0198(7) Uani 1 1 d .
C13 C 0.5717(2) 0.8081(2) 0.2480(5) 0.0214(7) Uani 1 1 d .
C14 C 0.5418(3) 0.5930(3) 0.3842(5) 0.0236(7) Uani 1 1 d .
H14A H 0.5059 0.5920 0.2572 0.028 Uiso 1 1 calc R
H14B H 0.5433 0.5289 0.3917 0.028 Uiso 1 1 calc R
C15 C 0.6519(2) 0.6839(2) 0.3779(5) 0.0206(7) Uani 1 1 d .
H15A H 0.7000 0.6619 0.4222 0.025 Uiso 1 1 calc R
H15B H 0.6697 0.7107 0.2368 0.025 Uiso 1 1 calc R
C16 C 0.5700(3) 0.5362(3) 0.8253(5) 0.0338(9) Uani 1 1 d .
H16A H 0.5056 0.4732 0.8456 0.051 Uiso 1 1 calc GR
H16B H 0.6091 0.5547 0.9527 0.051 Uiso 1 1 calc GR
H16C H 0.6087 0.5265 0.7167 0.051 Uiso 1 1 calc GR
C17 C 0.7550(2) 0.9060(3) 0.2783(4) 0.0200(7) Uani 1 1 d .
H17A H 0.8014 0.9800 0.2653 0.024 Uiso 1 1 calc R
H17B H 0.7871 0.8716 0.2089 0.024 Uiso 1 1 calc R
C18 C 0.7463(3) 1.0978(3) 0.4603(5) 0.0296(8) Uani 1 1 d .
H18A H 0.7856 1.0906 0.3495 0.044 Uiso 1 1 calc GR
H18B H 0.7744 1.1698 0.4922 0.044 Uiso 1 1 calc GR
H18C H 0.6756 1.0687 0.4174 0.044 Uiso 1 1 calc GR
C19 C 0.7097(3) 1.0733(3) 0.8336(5) 0.0270(8) Uani 1 1 d .
H19A H 0.6398 1.0559 0.8046 0.041 Uiso 1 1 calc GR
H19B H 0.7514 1.1465 0.8552 0.041 Uiso 1 1 calc GR
H19C H 0.7111 1.0375 0.9570 0.041 Uiso 1 1 calc GR

loop_
_atom_site_aniso_label
_atom_site_aniso_U_11
_atom_site_aniso_U_22
_atom_site_aniso_U_33
_atom_site_aniso_U_23
_atom_site_aniso_U_13
_atom_site_aniso_U_12
O1 0.0149(11) 0.0221(12) 0.0250(12) -0.0057(9) -0.0024(9) 0.0078(10)
O2 0.0244(13) 0.0285(13) 0.0154(11) 0.0010(9) -0.0036(9) 0.0124(11)
O3 0.0290(14) 0.0337(15) 0.0322(13) -0.0040(11) -0.0138(11) 0.0149(12)
O4 0.0192(12) 0.0316(14) 0.0341(14) 0.0005(11) 0.0004(10) 0.0143(11)
O5 0.0291(13) 0.0283(13) 0.0173(11) -0.0003(10) -0.0029(10) 0.0149(11)
C1 0.0193(17) 0.0207(17) 0.0189(15) -0.0034(13) -0.0029(13) 0.0091(14)
C2 0.0127(16) 0.0323(19) 0.0262(17) -0.0033(15) -0.0002(14) 0.0076(15)
C3 0.0213(18) 0.0246(19) 0.0242(17) -0.0014(14) 0.0051(14) 0.0057(15)
C4 0.0273(18) 0.0242(19) 0.0174(16) 0.0012(14) 0.0071(13) 0.0104(16)
C5 0.0239(17) 0.0225(18) 0.0147(15) -0.0021(13) 0.0027(13) 0.0131(15)
C6 0.0187(16) 0.0195(17) 0.0149(15) 0.0003(12) 0.0003(12) 0.0101(14)
C7 0.0161(16) 0.0189(16) 0.0154(15) 0.0007(12) 0.0007(12) 0.0077(14)
C8 0.0124(15) 0.0206(17) 0.0148(14) 0.0008(12) 0.0011(12) 0.0061(13)
C9 0.0209(17) 0.0204(17) 0.0165(15) -0.0027(13) -0.0018(13) 0.0080(15)
C10 0.0208(17) 0.0227(18) 0.0187(16) -0.0001(13) -0.0016(13) 0.0063(15)
C11 0.0142(16) 0.0266(18) 0.0213(16) -0.0013(14) -0.0038(13) 0.0042(14)
C12 0.0168(17) 0.0238(17) 0.0171(15) 0.0040(13) 0.0010(12) 0.0089(14)
C13 0.0211(18) 0.0232(18) 0.0240(18) -0.0047(14) -0.0060(14) 0.0142(15)
C14 0.0266(19) 0.0216(18) 0.0189(17) -0.0029(13) -0.0006(14) 0.0092(15)
C15 0.0237(17) 0.0230(17) 0.0138(15) -0.0026(13) 0.0015(13) 0.0107(14)
C16 0.043(2) 0.025(2) 0.0287(19) 0.0036(15) 0.0003(16) 0.0131(18)
C17 0.0169(17) 0.0267(18) 0.0150(15) 0.0002(13) -0.0005(12) 0.0099(14)
C18 0.038(2) 0.0247(19) 0.0263(19) 0.0013(15) -0.0036(16) 0.0161(17)
C19 0.030(2) 0.0216(18) 0.0273(19) -0.0048(14) 0.0008(15) 0.0110(16)

loop_
_atom_type_symbol
_atom_type_description
_atom_type_scat_dispersion_real
_atom_type_scat_dispersion_imag
_atom_type_scat_source
C C 0.0181 0.0091 'International Tables Vol C Tables 4.2.6.8 and 6.1.1.4'
H H 0.0000 0.0000 'International Tables Vol C Tables 4.2.6.8 and 6.1.1.4'
O O 0.0492 0.0322 'International Tables Vol C Tables 4.2.6.8 and 6.1.1.4'

loop_
_geom_angle_atom_site_label_1
_geom_angle_atom_site_label_2
_geom_angle_atom_site_label_3
_geom_angle
C8 O1 C1 106.9(2)
C13 O2 C17 120.7(2)
O1 C1 C2 114.1(3)
O1 C1 C6 106.3(2)
O1 C1 C13 103.2(2)
C2 C1 C6 110.9(3)
C2 C1 C13 113.7(3)
C13 C1 C6 108.0(3)
C1 C2 H2A 110.0
C1 C2 H2B 110.0
C1 C2 C3 108.6(3)
H2A C2 H2B 108.4
C3 C2 H2A 110.0
C3 C2 H2B 110.0
C2 C3 H3 110.1
C4 C3 C2 106.7(3)
C4 C3 H3 110.1
C14 C3 C2 109.8(3)
C14 C3 H3 110.1
C14 C3 C4 109.9(3)
C3 C4 H4 107.4
C5 C4 C3 107.8(3)
C5 C4 H4 107.4
C5 C4 C16 110.9(3)
C16 C4 C3 115.5(3)
C16 C4 H4 107.4
O5 C5 C4 123.7(3)
O5 C5 C6 122.5(3)
C4 C5 C6 113.7(3)
C1 C6 C15 108.2(2)
C5 C6 C1 110.9(3)
C5 C6 C7 114.7(2)
C5 C6 C15 103.2(2)
C7 C6 C1 97.6(2)
C7 C6 C15 122.0(3)
C6 C7 C8 98.9(2)
C6 C7 C17 107.3(2)
C8 C7 C17 115.8(3)
C12 C7 C6 121.2(3)
C12 C7 C8 109.7(3)
C12 C7 C17 104.6(3)
O1 C8 C7 104.4(2)
O1 C8 H8 105.8
O1 C8 C9 116.3(3)
C7 C8 H8 105.8
C9 C8 C7 117.6(3)
C9 C8 H8 105.8
C8 C9 C18 116.2(3)
C8 C9 C19 108.8(3)
C10 C9 C8 104.8(3)
C10 C9 C18 110.7(3)
C10 C9 C19 108.2(3)
C19 C9 C18 108.0(3)
C9 C10 H10 117.0
C11 C10 C9 125.9(3)
C11 C10 H10 117.0
C10 C11 H11 118.1
C10 C11 C12 123.8(3)
C12 C11 H11 118.1
O4 C12 C7 121.8(3)
O4 C12 C11 123.1(3)
C11 C12 C7 114.6(3)
O2 C13 C1 116.9(3)
O3 C13 O2 118.7(3)
O3 C13 C1 124.3(3)
C3 C14 H14A 109.5
C3 C14 H14B 109.5
C3 C14 C15 110.5(3)
H14A C14 H14B 108.1
C15 C14 H14A 109.5
C15 C14 H14B 109.5
C6 C15 C14 108.1(3)
C6 C15 H15A 110.1
C6 C15 H15B 110.1
C14 C15 H15A 110.1
C14 C15 H15B 110.1
H15A C15 H15B 108.4
C4 C16 H16A 109.5
C4 C16 H16B 109.5
C4 C16 H16C 109.5
H16A C16 H16B 109.5
H16A C16 H16C 109.5
H16B C16 H16C 109.5
O2 C17 C7 114.6(3)
O2 C17 H17A 108.6
O2 C17 H17B 108.6
C7 C17 H17A 108.6
C7 C17 H17B 108.6
H17A C17 H17B 107.6
C9 C18 H18A 109.5
C9 C18 H18B 109.5
C9 C18 H18C 109.5
H18A C18 H18B 109.5
H18A C18 H18C 109.5
H18B C18 H18C 109.5
C9 C19 H19A 109.5
C9 C19 H19B 109.5
C9 C19 H19C 109.5
H19A C19 H19B 109.5
H19A C19 H19C 109.5
H19B C19 H19C 109.5

loop_
_geom_bond_atom_site_label_1
_geom_bond_atom_site_label_2
_geom_bond_distance
O1 C1 1.454(4)
O1 C8 1.451(4)
O2 C13 1.339(4)
O2 C17 1.454(4)
O3 C13 1.216(4)
O4 C12 1.214(4)
O5 C5 1.218(4)
C1 C2 1.515(4)
C1 C6 1.545(4)
C1 C13 1.533(4)
C2 H2A 0.9900
C2 H2B 0.9900
C2 C3 1.544(5)
C3 H3 1.0000
C3 C4 1.538(5)
C3 C14 1.532(4)
C4 H4 1.0000
C4 C5 1.514(5)
C4 C16 1.530(5)
C5 C6 1.529(4)
C6 C7 1.531(4)
C6 C15 1.550(4)
C7 C8 1.532(4)
C7 C12 1.518(4)
C7 C17 1.538(4)
C8 H8 1.0000
C8 C9 1.521(4)
C9 C10 1.509(5)
C9 C18 1.542(5)
C9 C19 1.537(4)
C10 H10 0.9500
C10 C11 1.347(5)
C11 H11 0.9500
C11 C12 1.473(5)
C14 H14A 0.9900
C14 H14B 0.9900
C14 C15 1.553(5)
C15 H15A 0.9900
C15 H15B 0.9900
C16 H16A 0.9800
C16 H16B 0.9800
C16 H16C 0.9800
C17 H17A 0.9900
C17 H17B 0.9900
C18 H18A 0.9800
C18 H18B 0.9800
C18 H18C 0.9800
C19 H19A 0.9800
C19 H19B 0.9800
C19 H19C 0.9800

loop_
_geom_torsion_atom_site_label_1
_geom_torsion_atom_site_label_2
_geom_torsion_atom_site_label_3
_geom_torsion_atom_site_label_4
_geom_torsion
O1 C1 C2 C3 -138.8(3)
O1 C1 C6 C5 82.0(3)
O1 C1 C6 C7 -38.1(3)
O1 C1 C6 C15 -165.4(2)
O1 C1 C13 O2 63.3(3)
O1 C1 C13 O3 -113.5(3)
O1 C8 C9 C10 -174.1(2)
O1 C8 C9 C18 -51.6(4)
O1 C8 C9 C19 70.4(3)
O5 C5 C6 C1 -126.7(3)
O5 C5 C6 C7 -17.4(4)
O5 C5 C6 C15 117.7(3)
C1 O1 C8 C7 20.5(3)
C1 O1 C8 C9 151.9(3)
C1 C2 C3 C4 72.3(3)
C1 C2 C3 C14 -46.8(4)
C1 C6 C7 C8 48.3(2)
C1 C6 C7 C12 167.8(3)
C1 C6 C7 C17 -72.4(3)
C1 C6 C15 C14 -48.5(3)
C2 C1 C6 C5 -42.5(3)
C2 C1 C6 C7 -162.6(3)
C2 C1 C6 C15 70.0(3)
C2 C1 C13 O2 -172.6(3)
C2 C1 C13 O3 10.6(5)
C2 C3 C4 C5 -58.1(3)
C2 C3 C4 C16 177.2(3)
C2 C3 C14 C15 67.3(4)
C3 C4 C5 O5 179.0(3)
C3 C4 C5 C6 -4.4(4)
C3 C14 C15 C6 -15.7(4)
C4 C3 C14 C15 -49.7(4)
C4 C5 C6 C1 56.7(3)
C4 C5 C6 C7 166.1(3)
C4 C5 C6 C15 -58.9(3)
C5 C6 C7 C8 -68.9(3)
C5 C6 C7 C12 50.6(4)
C5 C6 C7 C17 170.4(3)
C5 C6 C15 C14 69.1(3)
C6 C1 C2 C3 -18.8(3)
C6 C1 C13 O2 -49.0(4)
C6 C1 C13 O3 134.2(3)
C6 C7 C8 O1 -44.3(3)
C6 C7 C8 C9 -174.8(3)
C6 C7 C12 O4 44.1(4)
C6 C7 C12 C11 -142.8(3)
C6 C7 C17 O2 49.6(3)
C7 C6 C15 C14 -160.2(3)
C7 C8 C9 C10 -49.2(3)
C7 C8 C9 C18 73.2(4)
C7 C8 C9 C19 -164.7(3)
C8 O1 C1 C2 133.9(3)
C8 O1 C1 C6 11.4(3)
C8 O1 C1 C13 -102.2(3)
C8 C7 C12 O4 158.3(3)
C8 C7 C12 C11 -28.7(4)
C8 C7 C17 O2 -59.7(4)
C8 C9 C10 C11 16.8(4)
C9 C10 C11 C12 6.9(5)
C10 C11 C12 O4 172.6(3)
C10 C11 C12 C7 -0.3(5)
C12 C7 C8 O1 -172.0(2)
C12 C7 C8 C9 57.4(3)
C12 C7 C17 O2 179.5(3)
C13 O2 C17 C7 -21.6(4)
C13 C1 C2 C3 103.2(3)
C13 C1 C6 C5 -167.8(2)
C13 C1 C6 C7 72.1(3)
C13 C1 C6 C15 -55.2(3)
C14 C3 C4 C5 60.9(4)
C14 C3 C4 C16 -63.8(4)
C15 C6 C7 C8 165.3(3)
C15 C6 C7 C12 -75.1(4)
C15 C6 C7 C17 44.6(4)
C16 C4 C5 O5 -53.5(4)
C16 C4 C5 C6 123.0(3)
C17 O2 C13 O3 -161.7(3)
C17 O2 C13 C1 21.3(4)
C17 C7 C8 O1 70.0(3)
C17 C7 C8 C9 -60.6(4)
C17 C7 C12 O4 -76.9(4)
C17 C7 C12 C11 96.1(3)
C18 C9 C10 C11 -109.1(4)
C19 C9 C10 C11 132.7(3)
